data_7716663
loop_
_publ_author_name
'Lv, Zhimin'
'Ali, Amjad'
'Zou, Cheng'
'Wang, Zerui'
'Ma, Minglu'
'Cheng, Na'
'Shad, Man'
'Hao, Huifang'
'Zhang, Yongmin'
'Rahman, Faiz-Ur'

_publ_section_title
;
 Salicylaldehyde-derived piperazine-functionalized hydrazone ligand-based
 Pt(II) complexes: inhibition of EZH2-dependent tumorigenesis in
 pancreatic ductal adenocarcinoma, synergism with PARP inhibitors and
 enhanced apoptosis.
;
_journal_issue 33
_journal_name_full 'Dalton transactions (Cambridge, England : 2003)'
_journal_page_first 13871
_journal_page_last 13889
_journal_paper_doi 10.1039/d4dt01243g
_journal_volume 53
_journal_year 2024
_chemical_formula_moiety 'C12 H16 Cl N3 O Pt'
_chemical_formula_sum 'C12 H16 Cl N3 O Pt'
_chemical_formula_weight 448.82
_space_group_crystal_system monoclinic
_space_group_IT_number 14
_space_group_name_Hall '-P 2yn'
_space_group_name_H-M_alt 'P 1 21/n 1'
_atom_sites_solution_hydrogens geom
_atom_sites_solution_primary dual
_audit_creation_date 2021-04-28
_audit_creation_method
;
Olex2 1.3
(compiled 2020.07.31 svn.rc2a77460 for OlexSys, GUI svn.r6145)
;
_audit_update_record
;
2024-04-01 deposited with the CCDC.	2024-07-17 downloaded from the CCDC.
;
_cell_angle_alpha 90
_cell_angle_beta 103.388(8)
_cell_angle_gamma 90
_cell_formula_units_Z 4
_cell_length_a 10.0851(11)
_cell_length_b 10.6903(9)
_cell_length_c 12.4850(9)
_cell_measurement_reflns_used 2030
_cell_measurement_temperature 149.99(10)
_cell_measurement_theta_max 28.1750
_cell_measurement_theta_min 2.7760
_cell_volume 1309.5(2)
_computing_cell_refinement 'CrysAlisPro 1.171.38.43f (Rigaku OD, 2015)'
_computing_data_collection 'CrysAlisPro 1.171.38.43f (Rigaku OD, 2015)'
_computing_data_reduction 'CrysAlisPro 1.171.38.43f (Rigaku OD, 2015)'
_computing_molecular_graphics 'Olex2 1.3 (Dolomanov et al., 2009)'
_computing_publication_material 'Olex2 1.3 (Dolomanov et al., 2009)'
_computing_structure_refinement 'SHELXL 2018/3 (Sheldrick, 2015)'
_computing_structure_solution 'SHELXT 2018/2 (Sheldrick, 2018)'
_diffrn_ambient_environment N~2~
_diffrn_ambient_temperature 149.99(10)
_diffrn_detector 'CCD plate'
_diffrn_detector_area_resol_mean 5.2684
_diffrn_detector_type AtlasS2
_diffrn_measured_fraction_theta_full 1.000
_diffrn_measured_fraction_theta_max 1.000
_diffrn_measurement_details
;
List of Runs (angles in degrees, time in seconds):

  # Type    Start    End  Width  t~exp~   \w     \q     \k     \f   Frames
#--------------------------------------------------------------------------
  1  \w    -85.00  17.00   1.00    2.50    --  -11.27 -77.00  30.00  102
  2  \w     49.00  96.00   1.00    2.50    --   11.90-178.00   0.00   47
  3  \w     48.00  99.00   1.00    2.50    --   11.90-178.00 -90.00   51
;
_diffrn_measurement_device 'four-circle diffractometer'
_diffrn_measurement_device_type 'SuperNova, Dual, Cu at zero, AtlasS2'
_diffrn_measurement_method '\w scans'
_diffrn_orient_matrix_type 'CrysAlisPro convention (1999,Acta A55,543-557)'
_diffrn_orient_matrix_UB_11 -0.0613090000
_diffrn_orient_matrix_UB_12 -0.0308161000
_diffrn_orient_matrix_UB_13 0.0032639000
_diffrn_orient_matrix_UB_21 -0.0117875000
_diffrn_orient_matrix_UB_22 0.0459674000
_diffrn_orient_matrix_UB_23 0.0377626000
_diffrn_orient_matrix_UB_31 -0.0364161000
_diffrn_orient_matrix_UB_32 0.0365956000
_diffrn_orient_matrix_UB_33 -0.0444325000
_diffrn_radiation_monochromator mirror
_diffrn_radiation_probe x-ray
_diffrn_radiation_type 'Mo K\a'
_diffrn_radiation_wavelength 0.71073
_diffrn_reflns_av_R_equivalents 0.0542
_diffrn_reflns_av_unetI/netI 0.0793
_diffrn_reflns_Laue_measured_fraction_full 1.000
_diffrn_reflns_Laue_measured_fraction_max 1.000
_diffrn_reflns_limit_h_max 11
_diffrn_reflns_limit_h_min -8
_diffrn_reflns_limit_k_max 12
_diffrn_reflns_limit_k_min -12
_diffrn_reflns_limit_l_max 13
_diffrn_reflns_limit_l_min -14
_diffrn_reflns_number 5756
_diffrn_reflns_point_group_measured_fraction_full 1.000
_diffrn_reflns_point_group_measured_fraction_max 1.000
_diffrn_reflns_theta_full 24.997
_diffrn_reflns_theta_max 24.997
_diffrn_reflns_theta_min 2.347
_diffrn_source 'micro-focus sealed X-ray tube'
_diffrn_source_type 'SuperNova (Mo) X-ray Source'
_exptl_absorpt_coefficient_mu 10.911
_exptl_absorpt_correction_T_max 1.00000
_exptl_absorpt_correction_T_min 0.38858
_exptl_absorpt_correction_type multi-scan
_exptl_absorpt_process_details
;
CrysAlisPro 1.171.38.43f (Rigaku Oxford Diffraction, 2015)
Empirical absorption correction using spherical harmonics,
 implemented in SCALE3 ABSPACK scaling algorithm.
;
_exptl_crystal_colour yellow
_exptl_crystal_colour_primary yellow
_exptl_crystal_density_diffrn 2.277
_exptl_crystal_description block
_exptl_crystal_F_000 848
_exptl_crystal_size_max 0.12
_exptl_crystal_size_mid 0.1
_exptl_crystal_size_min 0.09
_refine_diff_density_max 0.976
_refine_diff_density_min -0.967
_refine_diff_density_rms 0.249
_refine_ls_extinction_method none
_refine_ls_goodness_of_fit_ref 1.049
_refine_ls_hydrogen_treatment constr
_refine_ls_matrix_type full
_refine_ls_number_parameters 164
_refine_ls_number_reflns 2300
_refine_ls_number_restraints 46
_refine_ls_restrained_S_all 1.040
_refine_ls_R_factor_all 0.0514
_refine_ls_R_factor_gt 0.0367
_refine_ls_shift/su_max 0.001
_refine_ls_shift/su_mean 0.000
_refine_ls_structure_factor_coef Fsqd
_refine_ls_weighting_details 'w=1/[\s^2^(Fo^2^)] where P=(Fo^2^+2Fc^2^)/3'
_refine_ls_weighting_scheme calc
_refine_ls_wR_factor_gt 0.0585
_refine_ls_wR_factor_ref 0.0675
_reflns_Friedel_coverage 0.000
_reflns_number_gt 1850
_reflns_number_total 2300
_reflns_threshold_expression 'I > 2\s(I)'
_cod_data_source_file d4dt01243g2.cif
_cod_data_source_block n01
_cod_depositor_comments 'Adding full bibliography for 7716663--7716667.cif.'
_cod_database_code 7716663
_shelx_shelxl_version_number 2018/3
_shelx_space_group_comment
;
The symmetry employed for this shelxl refinement is uniquely defined
by the following loop, which should always be used as a source of
symmetry information in preference to the above space-group names.
They are only intended as comments.
;
_shelx_estimated_absorpt_t_max 0.440
_shelx_estimated_absorpt_t_min 0.354
_reflns_odcompleteness_completeness 99.89
_reflns_odcompleteness_iscentric 1
_reflns_odcompleteness_theta 26.32
_olex2_refinement_description
;
1. Fixed Uiso
 At 1.2 times of:
  All C(H) groups, All C(H,H) groups
 At 1.5 times of:
  All C(H,H,H) groups
2. Uiso/Uaniso restraints and constraints
Uanis(N2) \\sim Ueq: with sigma of 0.002 and sigma for terminal atoms of 0.004
Uanis(C1) \\sim Ueq, Uanis(C6) \\sim Ueq: with sigma of 0.002 and sigma for
terminal atoms of 0.004
3. Rigid body (RIGU) restrains
 N2, C1, C6, C7
 with sigma for 1-2 distances of 0.001 and sigma for 1-3 distances of 0.002
 Pt1, N2, C1, C2, C6, C7
 with sigma for 1-2 distances of 0.001 and sigma for 1-3 distances of 0.002
4.a Secondary CH2 refined with riding coordinates:
 C8(H8A,H8B), C9(H9A,H9B), C10(H10A,H10B), C12(H12A,H12B)
4.b Aromatic/amide H refined with riding coordinates:
 C2(H2), C3(H3), C4(H4), C5(H5), C7(H7)
4.c Idealised Me refined as rotating group:
 C11(H11A,H11B,H11C)
;
_olex2_date_sample_data_collection 2021-04-28
_olex2_submission_special_instructions 'No special instructions were received'
_oxdiff_exptl_absorpt_empirical_details
;
Empirical correction (ABSPACK) includes:
- Absorption correction using spherical harmonics
- Frame scaling
;
_oxdiff_exptl_absorpt_empirical_full_max 2.266
_oxdiff_exptl_absorpt_empirical_full_min 0.446

loop_
_space_group_symop_operation_xyz
'x, y, z'
'-x+1/2, y+1/2, -z+1/2'
'-x, -y, -z'
'x-1/2, -y-1/2, z-1/2'

loop_
_atom_site_label
_atom_site_type_symbol
_atom_site_fract_x
_atom_site_fract_y
_atom_site_fract_z
_atom_site_U_iso_or_equiv
_atom_site_adp_type
_atom_site_occupancy
_atom_site_site_symmetry_order
_atom_site_calc_flag
_atom_site_refinement_flags_posn
_atom_site_refinement_flags_adp
_atom_site_refinement_flags_occupancy
_atom_site_disorder_assembly
_atom_site_disorder_group
Pt1 Pt 0.55934(3) 0.80700(3) 0.68949(2) 0.01262(12) Uani 1 1 d . . . . .
Cl1 Cl 0.6284(3) 0.7888(2) 0.52462(15) 0.0266(6) Uani 1 1 d . . . . .
O1 O 0.4688(6) 0.6408(5) 0.6488(4) 0.0192(14) Uani 1 1 d . . . . .
N2 N 0.5021(7) 0.8120(6) 0.8309(5) 0.0132(14) Uani 1 1 d . U . . .
N3 N 0.5297(7) 0.9240(7) 0.8985(5) 0.0166(16) Uani 1 1 d . . . . .
N4 N 0.6551(7) 0.9781(7) 0.7350(5) 0.0186(17) Uani 1 1 d . . . . .
C1 C 0.4082(8) 0.6037(8) 0.8239(5) 0.0137(14) Uani 1 1 d . U . . .
C2 C 0.3581(9) 0.5117(8) 0.8893(6) 0.0177(19) Uani 1 1 d . . . . .
H2 H 0.343251 0.535263 0.957300 0.021 Uiso 1 1 calc R U . . .
C3 C 0.3318(9) 0.3917(9) 0.8549(6) 0.024(2) Uani 1 1 d . . . . .
H3 H 0.299038 0.334192 0.898359 0.029 Uiso 1 1 calc R U . . .
C4 C 0.3557(9) 0.3554(9) 0.7501(7) 0.026(2) Uani 1 1 d . . . . .
H4 H 0.341296 0.272981 0.726418 0.031 Uiso 1 1 calc R U . . .
C5 C 0.3995(9) 0.4416(9) 0.6851(6) 0.021(2) Uani 1 1 d . . . . .
H5 H 0.411724 0.416612 0.616729 0.025 Uiso 1 1 calc R U . . .
C6 C 0.4267(8) 0.5664(8) 0.7178(6) 0.0139(16) Uani 1 1 d . U . . .
C7 C 0.4429(8) 0.7223(8) 0.8724(6) 0.0138(16) Uani 1 1 d . . . . .
H7 H 0.421476 0.737378 0.939761 0.017 Uiso 1 1 calc R U . . .
C8 C 0.7565(9) 0.9592(9) 0.8470(6) 0.019(2) Uani 1 1 d . . . . .
H8A H 0.815468 1.031740 0.863929 0.023 Uiso 1 1 calc R U . . .
H8B H 0.813005 0.886617 0.843498 0.023 Uiso 1 1 calc R U . . .
C9 C 0.5569(9) 1.0747(8) 0.7493(6) 0.016(2) Uani 1 1 d . . . . .
H9A H 0.496932 1.093410 0.678441 0.019 Uiso 1 1 calc R U . . .
H9B H 0.605676 1.150626 0.776813 0.019 Uiso 1 1 calc R U . . .
C10 C 0.4706(9) 1.0322(8) 0.8303(6) 0.018(2) Uani 1 1 d . . . . .
H10A H 0.461827 1.101506 0.878303 0.021 Uiso 1 1 calc R U . . .
H10B H 0.379860 1.010328 0.788739 0.021 Uiso 1 1 calc R U . . .
C11 C 0.7338(10) 1.0273(9) 0.6566(6) 0.026(2) Uani 1 1 d . . . . .
H11A H 0.806532 0.970495 0.653330 0.038 Uiso 1 1 calc R U . . .
H11B H 0.771135 1.107675 0.681289 0.038 Uiso 1 1 calc R U . . .
H11C H 0.674481 1.035255 0.584773 0.038 Uiso 1 1 calc R U . . .
C12 C 0.6774(9) 0.9405(9) 0.9381(6) 0.023(2) Uani 1 1 d . . . . .
H12A H 0.714113 0.867650 0.981278 0.027 Uiso 1 1 calc R U . . .
H12B H 0.693655 1.012392 0.986811 0.027 Uiso 1 1 calc R U . . .

loop_
_atom_site_aniso_label
_atom_site_aniso_U_11
_atom_site_aniso_U_22
_atom_site_aniso_U_33
_atom_site_aniso_U_23
_atom_site_aniso_U_13
_atom_site_aniso_U_12
Pt1 0.0150(2) 0.0122(2) 0.01103(17) -0.00203(13) 0.00380(12) 0.00005(17)
Cl1 0.0427(16) 0.0221(13) 0.0192(10) -0.0049(10) 0.0161(10) -0.0053(13)
O1 0.022(4) 0.018(3) 0.018(3) -0.004(3) 0.004(2) 0.001(3)
N2 0.013(2) 0.013(2) 0.0134(19) -0.0044(15) 0.0031(16) 0.0000(16)
N3 0.013(4) 0.015(4) 0.022(3) -0.008(3) 0.004(3) 0.002(4)
N4 0.018(5) 0.016(4) 0.021(3) -0.005(3) 0.003(3) 0.000(4)
C1 0.012(2) 0.013(2) 0.0148(18) -0.0017(14) 0.0017(16) 0.0011(16)
C2 0.021(5) 0.017(4) 0.015(3) -0.002(3) 0.003(3) -0.003(4)
C3 0.023(6) 0.018(5) 0.029(5) 0.001(4) -0.002(4) -0.011(5)
C4 0.010(5) 0.017(5) 0.045(5) -0.001(5) -0.003(4) 0.000(5)
C5 0.011(5) 0.026(6) 0.026(4) -0.005(4) 0.005(4) 0.000(5)
C6 0.012(2) 0.014(2) 0.0145(18) -0.0014(16) 0.0013(16) 0.0003(18)
C7 0.014(4) 0.014(2) 0.013(3) -0.0018(19) 0.003(3) 0.000(3)
C8 0.009(5) 0.017(5) 0.030(4) 0.001(4) -0.001(4) -0.003(4)
C9 0.020(5) 0.014(5) 0.016(4) 0.003(4) 0.007(3) 0.005(5)
C10 0.020(5) 0.015(5) 0.019(4) -0.006(4) 0.006(4) -0.002(5)
C11 0.027(6) 0.030(6) 0.025(4) -0.005(4) 0.017(4) -0.007(5)
C12 0.033(6) 0.018(5) 0.014(4) -0.001(4) -0.002(4) -0.007(5)

loop_
_atom_type_symbol
_atom_type_description
_atom_type_scat_dispersion_real
_atom_type_scat_dispersion_imag
_atom_type_scat_source
C C 0.0033 0.0016 'International Tables Vol C Tables 4.2.6.8 and 6.1.1.4'
H H 0.0000 0.0000 'International Tables Vol C Tables 4.2.6.8 and 6.1.1.4'
Cl Cl 0.1484 0.1585 'International Tables Vol C Tables 4.2.6.8 and 6.1.1.4'
N N 0.0061 0.0033 'International Tables Vol C Tables 4.2.6.8 and 6.1.1.4'
O O 0.0106 0.0060 'International Tables Vol C Tables 4.2.6.8 and 6.1.1.4'
Pt Pt -1.7033 8.3905 'International Tables Vol C Tables 4.2.6.8 and 6.1.1.4'

loop_
_geom_angle_atom_site_label_1
_geom_angle_atom_site_label_2
_geom_angle_atom_site_label_3
_geom_angle
_geom_angle_site_symmetry_1
_geom_angle_site_symmetry_3
_geom_angle_publ_flag
O1 Pt1 Cl1 85.09(15) . . ?
O1 Pt1 N4 178.8(2) . . ?
N2 Pt1 Cl1 176.7(2) . . ?
N2 Pt1 O1 92.3(2) . . ?
N2 Pt1 N4 86.9(3) . . ?
N4 Pt1 Cl1 95.72(18) . . ?
C6 O1 Pt1 124.6(5) . . ?
N3 N2 Pt1 118.9(5) . . ?
C7 N2 Pt1 126.2(5) . . ?
C7 N2 N3 114.9(6) . . ?
N2 N3 C10 108.2(5) . . ?
N2 N3 C12 109.7(6) . . ?
C12 N3 C10 110.1(7) . . ?
C8 N4 Pt1 107.5(5) . . ?
C9 N4 Pt1 111.5(5) . . ?
C9 N4 C8 107.8(6) . . ?
C9 N4 C11 108.0(7) . . ?
C11 N4 Pt1 114.4(5) . . ?
C11 N4 C8 107.4(7) . . ?
C6 C1 C2 118.0(7) . . ?
C7 C1 C2 117.0(6) . . ?
C7 C1 C6 124.9(7) . . ?
C1 C2 H2 118.9 . . ?
C3 C2 C1 122.2(7) . . ?
C3 C2 H2 118.9 . . ?
C2 C3 H3 120.6 . . ?
C2 C3 C4 118.8(8) . . ?
C4 C3 H3 120.6 . . ?
C3 C4 H4 119.9 . . ?
C5 C4 C3 120.2(9) . . ?
C5 C4 H4 119.9 . . ?
C4 C5 H5 118.8 . . ?
C4 C5 C6 122.5(8) . . ?
C6 C5 H5 118.8 . . ?
O1 C6 C1 124.6(7) . . ?
O1 C6 C5 117.2(7) . . ?
C5 C6 C1 118.3(7) . . ?
N2 C7 C1 125.7(7) . . ?
N2 C7 H7 117.2 . . ?
C1 C7 H7 117.2 . . ?
N4 C8 H8A 109.7 . . ?
N4 C8 H8B 109.7 . . ?
N4 C8 C12 109.7(7) . . ?
H8A C8 H8B 108.2 . . ?
C12 C8 H8A 109.7 . . ?
C12 C8 H8B 109.7 . . ?
N4 C9 H9A 109.3 . . ?
N4 C9 H9B 109.3 . . ?
N4 C9 C10 111.7(7) . . ?
H9A C9 H9B 107.9 . . ?
C10 C9 H9A 109.3 . . ?
C10 C9 H9B 109.3 . . ?
N3 C10 C9 113.1(7) . . ?
N3 C10 H10A 109.0 . . ?
N3 C10 H10B 109.0 . . ?
C9 C10 H10A 109.0 . . ?
C9 C10 H10B 109.0 . . ?
H10A C10 H10B 107.8 . . ?
N4 C11 H11A 109.5 . . ?
N4 C11 H11B 109.5 . . ?
N4 C11 H11C 109.5 . . ?
H11A C11 H11B 109.5 . . ?
H11A C11 H11C 109.5 . . ?
H11B C11 H11C 109.5 . . ?
N3 C12 C8 115.0(6) . . ?
N3 C12 H12A 108.5 . . ?
N3 C12 H12B 108.5 . . ?
C8 C12 H12A 108.5 . . ?
C8 C12 H12B 108.5 . . ?
H12A C12 H12B 107.5 . . ?

loop_
_geom_bond_atom_site_label_1
_geom_bond_atom_site_label_2
_geom_bond_distance
_geom_bond_site_symmetry_2
_geom_bond_publ_flag
Pt1 Cl1 2.3289(19) . ?
Pt1 O1 2.009(6) . ?
Pt1 N2 1.981(6) . ?
Pt1 N4 2.086(7) . ?
O1 C6 1.313(9) . ?
N2 N3 1.454(9) . ?
N2 C7 1.299(10) . ?
N3 C10 1.478(10) . ?
N3 C12 1.468(11) . ?
N4 C8 1.542(9) . ?
N4 C9 1.469(10) . ?
N4 C11 1.491(10) . ?
C1 C2 1.442(11) . ?
C1 C6 1.437(9) . ?
C1 C7 1.413(11) . ?
C2 H2 0.9300 . ?
C2 C3 1.359(12) . ?
C3 H3 0.9300 . ?
C3 C4 1.438(11) . ?
C4 H4 0.9300 . ?
C4 C5 1.367(12) . ?
C5 H5 0.9300 . ?
C5 C6 1.403(12) . ?
C7 H7 0.9300 . ?
C8 H8A 0.9700 . ?
C8 H8B 0.9700 . ?
C8 C12 1.546(10) . ?
C9 H9A 0.9700 . ?
C9 H9B 0.9700 . ?
C9 C10 1.548(10) . ?
C10 H10A 0.9700 . ?
C10 H10B 0.9700 . ?
C11 H11A 0.9600 . ?
C11 H11B 0.9600 . ?
C11 H11C 0.9600 . ?
C12 H12A 0.9700 . ?
C12 H12B 0.9700 . ?

loop_
_geom_torsion_atom_site_label_1
_geom_torsion_atom_site_label_2
_geom_torsion_atom_site_label_3
_geom_torsion_atom_site_label_4
_geom_torsion
_geom_torsion_site_symmetry_1
_geom_torsion_site_symmetry_2
_geom_torsion_site_symmetry_3
_geom_torsion_site_symmetry_4
_geom_torsion_publ_flag
Pt1 O1 C6 C1 15.9(11) . . . . ?
Pt1 O1 C6 C5 -163.4(6) . . . . ?
Pt1 N2 N3 C10 54.6(7) . . . . ?
Pt1 N2 N3 C12 -65.5(7) . . . . ?
Pt1 N2 C7 C1 0.1(13) . . . . ?
Pt1 N4 C8 C12 -70.5(7) . . . . ?
Pt1 N4 C9 C10 53.8(7) . . . . ?
N2 N3 C10 C9 -76.8(8) . . . . ?
N2 N3 C12 C8 61.9(9) . . . . ?
N3 N2 C7 C1 -178.6(7) . . . . ?
N4 C8 C12 N3 9.5(10) . . . . ?
N4 C9 C10 N3 16.5(9) . . . . ?
C1 C2 C3 C4 0.4(13) . . . . ?
C2 C1 C6 O1 178.5(8) . . . . ?
C2 C1 C6 C5 -2.1(12) . . . . ?
C2 C1 C7 N2 172.6(8) . . . . ?
C2 C3 C4 C5 -2.2(13) . . . . ?
C3 C4 C5 C6 1.9(14) . . . . ?
C4 C5 C6 O1 179.7(8) . . . . ?
C4 C5 C6 C1 0.4(13) . . . . ?
C6 C1 C2 C3 1.8(13) . . . . ?
C6 C1 C7 N2 -3.5(14) . . . . ?
C7 N2 N3 C10 -126.6(7) . . . . ?
C7 N2 N3 C12 113.2(8) . . . . ?
C7 C1 C2 C3 -174.7(8) . . . . ?
C7 C1 C6 O1 -5.3(13) . . . . ?
C7 C1 C6 C5 174.0(8) . . . . ?
C8 N4 C9 C10 -63.9(9) . . . . ?
C9 N4 C8 C12 49.8(9) . . . . ?
C10 N3 C12 C8 -57.1(9) . . . . ?
C11 N4 C8 C12 165.9(7) . . . . ?
C11 N4 C9 C10 -179.7(6) . . . . ?
C12 N3 C10 C9 43.1(8) . . . . ?
